data_7218976
loop_
_publ_author_name
'Yadav, Ashok'
'Ramamoorthy, Boomishankar'

_publ_section_title
;
 Concentration dependent ratiometric turn-on selective fluorescence
 detection of picric acid in aqueous and non-aqueous media
;
_journal_name_full 'RSC Adv.'
_journal_paper_doi 10.1039/C4RA15207G
_journal_year 2014
_chemical_formula_sum 'C27 H27 N6 O4 P'
_chemical_formula_weight 530.51
_chemical_name_systematic
;
 ?
;
_space_group_crystal_system trigonal
_space_group_IT_number 147
_space_group_name_Hall '-P 3'
_space_group_name_H-M_alt 'P -3'
_symmetry_space_group_name_Hall '-P 3'
_symmetry_space_group_name_H-M 'P -3'
_atom_sites_solution_hydrogens mixed
_audit_creation_method SHELXL-2013
_audit_update_record
;
2014-09-18 deposited with the CCDC.
2014-12-01 downloaded from the CCDC.
;
_cell_angle_alpha 90
_cell_angle_beta 90
_cell_angle_gamma 120
_cell_formula_units_Z 2
_cell_length_a 16.08(2)
_cell_length_b 16.08(2)
_cell_length_c 6.269(8)
_cell_measurement_reflns_used 2612
_cell_measurement_temperature 100(2)
_cell_measurement_theta_max 27.77
_cell_measurement_theta_min 2.53
_cell_volume 1404(3)
_computing_cell_refinement 'Bruker SAINT'
_computing_data_collection 'Bruker APEX2'
_computing_data_reduction 'Bruker SAINT'
_computing_molecular_graphics 'Bruker SHELXTL'
_computing_publication_material 'Bruker SHELXTL'
_computing_structure_refinement 'SHELXL-2013 (Sheldrick, 2013)'
_computing_structure_solution 'SHELXS-97 (Sheldrick, 2008)'
_diffrn_ambient_temperature 100(2)
_diffrn_measured_fraction_theta_full 0.953
_diffrn_measured_fraction_theta_max 0.957
_diffrn_measurement_device_type 'Bruker Smart Apex Duo'
_diffrn_measurement_method 'Omega and Phi Scans'
_diffrn_radiation_source 'fine-focus sealed tube'
_diffrn_radiation_type MoK\a
_diffrn_radiation_wavelength 0.71073
_diffrn_reflns_av_R_equivalents 0.1479
_diffrn_reflns_av_unetI/netI 0.0807
_diffrn_reflns_Laue_measured_fraction_full 0.953
_diffrn_reflns_Laue_measured_fraction_max 0.957
_diffrn_reflns_limit_h_max 21
_diffrn_reflns_limit_h_min -19
_diffrn_reflns_limit_k_max 21
_diffrn_reflns_limit_k_min -21
_diffrn_reflns_limit_l_max 8
_diffrn_reflns_limit_l_min -8
_diffrn_reflns_number 14052
_diffrn_reflns_point_group_measured_fraction_full 0.953
_diffrn_reflns_point_group_measured_fraction_max 0.957
_diffrn_reflns_theta_full 25.242
_diffrn_reflns_theta_max 28.112
_diffrn_reflns_theta_min 4.122
_exptl_absorpt_coefficient_mu 0.140
_exptl_absorpt_correction_T_max 0.7457
_exptl_absorpt_correction_T_min 0.5613
_exptl_absorpt_correction_type multi-scan
_exptl_absorpt_process_details SADABS
_exptl_crystal_colour colurless
_exptl_crystal_density_diffrn 1.255
_exptl_crystal_density_method 'not measured'
_exptl_crystal_description needle
_exptl_crystal_F_000 556
_exptl_crystal_preparation Luminescent
_exptl_crystal_recrystallization_method 'Re-crystallisation from solvent: '
_exptl_crystal_size_max 0.8
_exptl_crystal_size_mid 0.09
_exptl_crystal_size_min 0.06
_refine_diff_density_max 0.733
_refine_diff_density_min -0.432
_refine_diff_density_rms 0.125
_refine_ls_extinction_method none
_refine_ls_goodness_of_fit_ref 1.082
_refine_ls_hydrogen_treatment mixed
_refine_ls_matrix_type full
_refine_ls_number_parameters 121
_refine_ls_number_reflns 2194
_refine_ls_number_restraints 1
_refine_ls_restrained_S_all 1.082
_refine_ls_R_factor_all 0.1262
_refine_ls_R_factor_gt 0.0863
_refine_ls_shift/su_max 0.000
_refine_ls_shift/su_mean 0.000
_refine_ls_structure_factor_coef Fsqd
_refine_ls_weighting_details 'w=1/[\s^2^(Fo^2^)+(0.1859P)^2^] where P=(Fo^2^+2Fc^2^)/3'
_refine_ls_weighting_scheme calc
_refine_ls_wR_factor_gt 0.2637
_refine_ls_wR_factor_ref 0.2874
_reflns_Friedel_coverage 0.000
_reflns_number_gt 1426
_reflns_number_total 2194
_reflns_threshold_expression 'I > 2\s(I)'
_cod_data_source_file c4ra15207g2.cif
_cod_data_source_block TRIAL2
_cod_original_cell_volume 1404(4)
_cod_database_code 7218976
_shelx_space_group_comment
;
The symmetry employed for this shelxl refinement is uniquely defined
by the following loop, which should always be used as a source of
symmetry information in preference to the above space-group names.
They are only intended as comments.
;
_shelxl_version_number 2013-3

loop_
_space_group_symop_operation_xyz
'x, y, z'
'-y, x-y, z'
'-x+y, -x, z'
'-x, -y, -z'
'y, -x+y, -z'
'x-y, x, -z'

loop_
_atom_site_label
_atom_site_type_symbol
_atom_site_fract_x
_atom_site_fract_y
_atom_site_fract_z
_atom_site_U_iso_or_equiv
_atom_site_adp_type
_atom_site_occupancy
_atom_site_site_symmetry_order
_atom_site_calc_flag
_atom_site_refinement_flags_posn
_atom_site_refinement_flags_adp
_atom_site_refinement_flags_occupancy
P1 P 0.6667 0.3333 0.4591(3) 0.0226(4) Uani 1 3 d S T P
O1 O 0.6667 0.3333 0.6990(7) 0.0258(9) Uani 1 3 d S T P
N1 N 0.6165(2) 0.3930(2) 0.3577(5) 0.0263(7) Uani 1 1 d . . .
H1 H 0.6493 0.4361 0.2593 0.032 Uiso 1 1 calc R U .
C11 C 0.5254(2) 0.3811(2) 0.4145(6) 0.0261(8) Uani 1 1 d . . .
C12 C 0.4814(3) 0.4158(3) 0.2675(6) 0.0285(8) Uani 1 1 d . . .
H12 H 0.5157 0.4465 0.1413 0.034 Uiso 1 1 calc R U .
N13 N 0.3960(2) 0.4077(2) 0.2964(5) 0.0320(8) Uani 1 1 d . . .
C14 C 0.3451(3) 0.3619(3) 0.4784(6) 0.0291(8) Uani 1 1 d . . .
C15 C 0.3837(3) 0.3277(3) 0.6368(6) 0.0281(8) Uani 1 1 d . . .
C16 C 0.4767(3) 0.3390(3) 0.6018(6) 0.0286(8) Uani 1 1 d . . .
H16 H 0.5049 0.3178 0.7062 0.034 Uiso 1 1 calc R U .
C17 C 0.3283(3) 0.2818(3) 0.8231(7) 0.0358(9) Uani 1 1 d . . .
H17 H 0.3538 0.2591 0.9304 0.043 Uiso 1 1 calc R U .
C18 C 0.2379(3) 0.2704(4) 0.8470(8) 0.0451(11) Uani 1 1 d . . .
H18 H 0.2017 0.2406 0.9719 0.054 Uiso 1 1 calc R U .
C19 C 0.1986(3) 0.3031(4) 0.6858(8) 0.0472(12) Uani 1 1 d . . .
H19 H 0.1357 0.2935 0.7024 0.057 Uiso 1 1 calc R U .
C20 C 0.2512(3) 0.3484(3) 0.5059(8) 0.0422(10) Uani 1 1 d . . .
H20 H 0.2247 0.3708 0.4001 0.051 Uiso 1 1 calc R U .
O1S O 0.5113(2) 0.1897(2) 0.9527(5) 0.0350(7) Uani 1 1 d D . .
H1S H 0.479(4) 0.136(4) 0.881(8) 0.052 Uiso 1 1 d D U .
H2S H 0.557(4) 0.226(4) 0.862(8) 0.052 Uiso 1 1 d D U .

loop_
_atom_site_aniso_label
_atom_site_aniso_U_11
_atom_site_aniso_U_22
_atom_site_aniso_U_33
_atom_site_aniso_U_23
_atom_site_aniso_U_13
_atom_site_aniso_U_12
P1 0.0236(5) 0.0236(5) 0.0208(8) 0.000 0.000 0.0118(3)
O1 0.0286(13) 0.0286(13) 0.020(2) 0.000 0.000 0.0143(6)
N1 0.0272(14) 0.0277(14) 0.0266(16) 0.0055(11) 0.0029(11) 0.0155(12)
C11 0.0269(16) 0.0242(15) 0.0280(19) -0.0010(13) -0.0014(13) 0.0134(13)
C12 0.0334(18) 0.0303(17) 0.0260(19) 0.0018(14) -0.0002(14) 0.0190(15)
N13 0.0378(17) 0.0357(16) 0.0304(18) 0.0036(13) 0.0018(13) 0.0244(14)
C14 0.0286(16) 0.0283(17) 0.033(2) -0.0020(14) -0.0007(14) 0.0159(14)
C15 0.0287(17) 0.0243(15) 0.029(2) 0.0003(13) 0.0021(14) 0.0119(13)
C16 0.0286(17) 0.0302(17) 0.0280(19) 0.0022(14) 0.0003(13) 0.0154(14)
C17 0.037(2) 0.039(2) 0.032(2) 0.0026(16) 0.0037(16) 0.0186(16)
C18 0.042(2) 0.052(3) 0.043(3) 0.005(2) 0.0129(19) 0.024(2)
C19 0.035(2) 0.061(3) 0.052(3) 0.005(2) 0.0110(19) 0.028(2)
C20 0.039(2) 0.052(2) 0.046(3) 0.0050(19) 0.0041(18) 0.0301(19)
O1S 0.0380(15) 0.0337(14) 0.0270(15) 0.0000(11) -0.0035(11) 0.0132(12)

loop_
_atom_type_symbol
_atom_type_description
_atom_type_scat_dispersion_real
_atom_type_scat_dispersion_imag
_atom_type_scat_source
C C 0.0033 0.0016 'International Tables Vol C Tables 4.2.6.8 and 6.1.1.4'
H H 0.0000 0.0000 'International Tables Vol C Tables 4.2.6.8 and 6.1.1.4'
N N 0.0061 0.0033 'International Tables Vol C Tables 4.2.6.8 and 6.1.1.4'
O O 0.0106 0.0060 'International Tables Vol C Tables 4.2.6.8 and 6.1.1.4'
P P 0.1023 0.0942 'International Tables Vol C Tables 4.2.6.8 and 6.1.1.4'

loop_
_geom_angle_atom_site_label_1
_geom_angle_atom_site_label_2
_geom_angle_atom_site_label_3
_geom_angle
_geom_angle_site_symmetry_1
_geom_angle_site_symmetry_3
O1 P1 N1 112.56(12) . 2_655
O1 P1 N1 112.56(12) . 3_665
N1 P1 N1 106.22(14) 2_655 3_665
O1 P1 N1 112.56(12) . .
N1 P1 N1 106.22(14) 2_655 .
N1 P1 N1 106.22(14) 3_665 .
C11 N1 P1 126.2(2) . .
C11 N1 H1 116.9 . .
P1 N1 H1 116.9 . .
C16 C11 N1 124.7(3) . .
C16 C11 C12 117.8(3) . .
N1 C11 C12 117.5(3) . .
N13 C12 C11 124.3(4) . .
N13 C12 H12 117.9 . .
C11 C12 H12 117.9 . .
C12 N13 C14 118.2(3) . .
N13 C14 C15 121.8(3) . .
N13 C14 C20 118.7(4) . .
C15 C14 C20 119.5(4) . .
C14 C15 C17 119.4(3) . .
C14 C15 C16 118.4(3) . .
C17 C15 C16 122.2(3) . .
C11 C16 C15 119.4(3) . .
C11 C16 H16 120.3 . .
C15 C16 H16 120.3 . .
C18 C17 C15 120.0(4) . .
C18 C17 H17 120.0 . .
C15 C17 H17 120.0 . .
C17 C18 C19 120.4(4) . .
C17 C18 H18 119.8 . .
C19 C18 H18 119.8 . .
C20 C19 C18 120.5(4) . .
C20 C19 H19 119.8 . .
C18 C19 H19 119.8 . .
C19 C20 C14 120.1(4) . .
C19 C20 H20 119.9 . .
C14 C20 H20 119.9 . .
H1S O1S H2S 102(5) . .

loop_
_geom_bond_atom_site_label_1
_geom_bond_atom_site_label_2
_geom_bond_distance
_geom_bond_site_symmetry_2
P1 O1 1.504(5) .
P1 N1 1.658(4) 2_655
P1 N1 1.658(4) 3_665
P1 N1 1.658(4) .
N1 C11 1.424(5) .
N1 H1 0.8800 .
C11 C16 1.385(5) .
C11 C12 1.434(5) .
C12 N13 1.326(5) .
C12 H12 0.9500 .
N13 C14 1.383(5) .
C14 C15 1.419(5) .
C14 C20 1.424(6) .
C15 C17 1.430(5) .
C15 C16 1.431(5) .
C16 H16 0.9500 .
C17 C18 1.379(6) .
C17 H17 0.9500 .
C18 C19 1.425(7) .
C18 H18 0.9500 .
C19 C20 1.379(7) .
C19 H19 0.9500 .
C20 H20 0.9500 .
O1S H1S 0.88(4) .
O1S H2S 0.88(4) .

loop_
_geom_hbond_atom_site_label_D
_geom_hbond_atom_site_label_H
_geom_hbond_atom_site_label_A
_geom_hbond_distance_DH
_geom_hbond_distance_HA
_geom_hbond_distance_DA
_geom_hbond_angle_DHA
_geom_hbond_site_symmetry_A
N1 H1 O1S 0.88 2.06 2.876(5) 154.5 3_664
O1S H1S N13 0.88(4) 2.06(4) 2.938(5) 177(6) 5_556
O1S H2S O1 0.88(4) 2.02(4) 2.887(5) 167(6) .
